data_7215506
loop_
_publ_author_name
'Cao, Xinyu'
'Mu, Bao'
'Huang, Rudan'

_publ_section_title
;
 Synthesis of a series of coordination polymers based on mixed ligands to
 tune the structural dimension
;
_journal_issue 23
_journal_name_full CrystEngComm
_journal_page_first 5093
_journal_paper_doi 10.1039/c3ce42272k
_journal_volume 16
_journal_year 2014
_chemical_formula_sum 'C25 H22 Mn N2 O7'
_chemical_formula_weight 517.39
_chemical_name_systematic
; 
 ? 
;
_space_group_IT_number 15
_symmetry_cell_setting monoclinic
_symmetry_space_group_name_Hall '-C 2yc'
_symmetry_space_group_name_H-M 'C 1 2/c 1'
_atom_sites_solution_hydrogens geom
_atom_sites_solution_primary direct
_atom_sites_solution_secondary difmap
_audit_creation_method SHELXL-97
_cell_angle_alpha 90.00
_cell_angle_beta 109.809(2)
_cell_angle_gamma 90.00
_cell_formula_units_Z 8
_cell_length_a 35.130(3)
_cell_length_b 7.3946(3)
_cell_length_c 19.1657(13)
_cell_measurement_reflns_used 1052
_cell_measurement_temperature 293(2)
_cell_measurement_theta_max 27.4708
_cell_measurement_theta_min 2.7159
_cell_volume 4684.1(5)
_computing_cell_refinement 'Bruker FRAMBO'
_computing_data_collection 'Bruker FRAMBO'
_computing_data_reduction 'Bruker SAINT'
_computing_molecular_graphics 'Bruker SHELXTL'
_computing_publication_material 'Bruker SHELXTL'
_computing_structure_refinement 'SHELXL-97 (Sheldrick, 1997)'
_computing_structure_solution 'SHELXS-97 (Sheldrick, 1990)'
_diffrn_ambient_temperature 293(2)
_diffrn_measured_fraction_theta_full 0.999
_diffrn_measured_fraction_theta_max 0.999
_diffrn_radiation_monochromator graphite
_diffrn_radiation_source 'fine-focus sealed tube'
_diffrn_radiation_type MoK\a
_diffrn_radiation_wavelength 0.71073
_diffrn_reflns_av_R_equivalents 0.0551
_diffrn_reflns_av_sigmaI/netI 0.1010
_diffrn_reflns_limit_h_max 41
_diffrn_reflns_limit_h_min -27
_diffrn_reflns_limit_k_max 7
_diffrn_reflns_limit_k_min -8
_diffrn_reflns_limit_l_max 22
_diffrn_reflns_limit_l_min -21
_diffrn_reflns_number 7780
_diffrn_reflns_theta_full 25.02
_diffrn_reflns_theta_max 25.02
_diffrn_reflns_theta_min 2.72
_exptl_absorpt_coefficient_mu 0.613
_exptl_absorpt_correction_T_max 0.9246
_exptl_absorpt_correction_T_min 0.8821
_exptl_absorpt_correction_type multi-scan
_exptl_absorpt_process_details sadabs
_exptl_crystal_density_diffrn 1.467
_exptl_crystal_density_method 'not measured'
_exptl_crystal_F_000 2136
_exptl_crystal_size_max 0.21
_exptl_crystal_size_mid 0.16
_exptl_crystal_size_min 0.13
_refine_diff_density_max 0.333
_refine_diff_density_min -0.340
_refine_diff_density_rms 0.074
_refine_ls_extinction_method none
_refine_ls_goodness_of_fit_ref 1.057
_refine_ls_hydrogen_treatment constr
_refine_ls_matrix_type full
_refine_ls_number_parameters 320
_refine_ls_number_reflns 4138
_refine_ls_number_restraints 0
_refine_ls_restrained_S_all 1.057
_refine_ls_R_factor_all 0.1107
_refine_ls_R_factor_gt 0.0567
_refine_ls_shift/su_max 0.001
_refine_ls_shift/su_mean 0.000
_refine_ls_structure_factor_coef Fsqd
_refine_ls_weighting_details 'calc w=1/[\s^2^(Fo^2^)+(0.0246P)^2^+1.6061P] where P=(Fo^2^+2Fc^2^)/3'
_refine_ls_weighting_scheme calc
_refine_ls_wR_factor_gt 0.0879
_refine_ls_wR_factor_ref 0.1150
_reflns_number_gt 2562
_reflns_number_total 4138
_reflns_threshold_expression >2sigma(I)
_cod_data_source_file c3ce42272k2.cif
_cod_data_source_block 121207d
_cod_depositor_comments
;
The following automatic conversions were performed:

'_symmetry_cell_setting' value 'Monoclinic' changed to 'monoclinic'
according to
/usr/data/users/saulius/crontab/automatic-downloads/rss-feeds/RSC/lib/dictionaries/cif_core.dic
dictionary named 'cif_core.dic' version 2.4.2 from 2011-04-26.

Automatic conversion script
Id: cif_fix_values 2281 2013-09-26 08:29:07Z andrius 

 Adding full bibliography for 7215502--7215509.cif.
;
_cod_original_sg_symbol_H-M C2/c
_cod_database_code 7215506

loop_
_symmetry_equiv_pos_as_xyz
'x, y, z'
'-x, y, -z+1/2'
'x+1/2, y+1/2, z'
'-x+1/2, y+1/2, -z+1/2'
'-x, -y, -z'
'x, -y, z-1/2'
'-x+1/2, -y+1/2, -z'
'x+1/2, -y+1/2, z-1/2'

loop_
_atom_site_label
_atom_site_type_symbol
_atom_site_fract_x
_atom_site_fract_y
_atom_site_fract_z
_atom_site_U_iso_or_equiv
_atom_site_adp_type
_atom_site_occupancy
_atom_site_symmetry_multiplicity
_atom_site_calc_flag
_atom_site_refinement_flags
Mn1 Mn 0.59001(2) 0.26791(7) 0.64803(3) 0.0315(2) Uani 1 1 d .
N1 N 0.56196(11) 0.3311(4) 0.52463(19) 0.0332(9) Uani 1 1 d .
N2 N 0.52411(11) 0.1836(4) 0.60887(19) 0.0357(9) Uani 1 1 d .
O1 O 0.64251(8) 0.4231(3) 0.65270(16) 0.0386(8) Uani 1 1 d .
O2 O 0.62107(9) 0.7063(3) 0.65179(17) 0.0438(8) Uani 1 1 d .
O3 O 0.60377(10) -0.1191(3) 0.24814(16) 0.0448(9) Uani 1 1 d .
O4 O 0.62325(10) -0.3391(4) 0.33231(16) 0.0504(9) Uani 1 1 d .
O5 O 0.68972(9) 0.4528(4) 0.55997(18) 0.0499(9) Uani 1 1 d .
O6 O 0.57449(9) 0.5015(4) 0.71026(18) 0.0404(8) Uani 1 1 d .
H6A H 0.5889 0.5794 0.6981 0.056(17) Uiso 1 1 d R
H6B H 0.5884 0.4616 0.7529 0.12(3) Uiso 1 1 d R
O7 O 0.62205(11) 0.0519(4) 0.61051(17) 0.0472(9) Uani 1 1 d .
H7A H 0.6253 -0.0585 0.6236 0.055(15) Uiso 1 1 d R
H7B H 0.6445 0.1082 0.6244 0.16(3) Uiso 1 1 d R
C1 C 0.64745(13) 0.5915(6) 0.6509(2) 0.0314(11) Uani 1 1 d .
C2 C 0.68761(13) 0.6607(5) 0.6517(2) 0.0288(10) Uani 1 1 d .
C3 C 0.70910(13) 0.5851(5) 0.6105(2) 0.0350(11) Uani 1 1 d .
C4 C 0.74734(14) 0.6457(6) 0.6173(3) 0.0501(13) Uani 1 1 d .
H4 H 0.7612 0.5943 0.5887 0.060 Uiso 1 1 calc R
C5 C 0.76501(15) 0.7835(6) 0.6668(3) 0.0568(15) Uani 1 1 d .
H5 H 0.7911 0.8220 0.6727 0.068 Uiso 1 1 calc R
C6 C 0.74383(15) 0.8629(6) 0.7071(3) 0.0502(14) Uani 1 1 d .
H6 H 0.7553 0.9578 0.7392 0.060 Uiso 1 1 calc R
C7 C 0.70565(14) 0.8019(5) 0.7001(2) 0.0387(12) Uani 1 1 d .
H7 H 0.6916 0.8556 0.7280 0.046 Uiso 1 1 calc R
C8 C 0.62185(13) -0.1782(6) 0.3133(2) 0.0341(11) Uani 1 1 d .
C9 C 0.64410(12) -0.0402(5) 0.3712(2) 0.0307(10) Uani 1 1 d .
C10 C 0.66381(13) -0.0919(6) 0.4432(2) 0.0402(12) Uani 1 1 d .
H10 H 0.6629 -0.2120 0.4570 0.048 Uiso 1 1 calc R
C11 C 0.68502(14) 0.0340(7) 0.4955(3) 0.0510(13) Uani 1 1 d .
H11 H 0.6981 -0.0022 0.5442 0.061 Uiso 1 1 calc R
C12 C 0.68701(14) 0.2134(7) 0.4759(3) 0.0547(15) Uani 1 1 d .
C13 C 0.66663(15) 0.2639(6) 0.4046(3) 0.0611(16) Uani 1 1 d .
H13 H 0.6670 0.3845 0.3911 0.073 Uiso 1 1 calc R
C14 C 0.64535(13) 0.1393(5) 0.3519(3) 0.0444(13) Uani 1 1 d .
H14 H 0.6319 0.1764 0.3035 0.053 Uiso 1 1 calc R
C15 C 0.71295(16) 0.3487(7) 0.5300(3) 0.085(2) Uani 1 1 d .
H15A H 0.7336 0.2858 0.5693 0.102 Uiso 1 1 calc R
H15B H 0.7264 0.4263 0.5047 0.102 Uiso 1 1 calc R
C16 C 0.58339(15) 0.3927(6) 0.4831(3) 0.0455(13) Uani 1 1 d .
H16 H 0.6110 0.4128 0.5060 0.055 Uiso 1 1 calc R
C17 C 0.56632(17) 0.4275(6) 0.4082(3) 0.0526(14) Uani 1 1 d .
H17 H 0.5820 0.4691 0.3810 0.063 Uiso 1 1 calc R
C18 C 0.52560(17) 0.3988(6) 0.3750(3) 0.0540(15) Uani 1 1 d .
H18 H 0.5129 0.4244 0.3250 0.065 Uiso 1 1 calc R
C19 C 0.50386(15) 0.3321(5) 0.4166(3) 0.0449(13) Uani 1 1 d .
H19 H 0.4763 0.3105 0.3944 0.054 Uiso 1 1 calc R
C20 C 0.52238(13) 0.2965(5) 0.4907(2) 0.0324(11) Uani 1 1 d .
C21 C 0.50093(13) 0.2193(5) 0.5384(2) 0.0315(10) Uani 1 1 d .
C22 C 0.46014(14) 0.1811(6) 0.5128(3) 0.0445(13) Uani 1 1 d .
H22 H 0.4448 0.2042 0.4635 0.053 Uiso 1 1 calc R
C23 C 0.44202(15) 0.1090(6) 0.5599(3) 0.0531(14) Uani 1 1 d .
H23 H 0.4145 0.0833 0.5430 0.064 Uiso 1 1 calc R
C24 C 0.46526(16) 0.0757(6) 0.6321(3) 0.0582(15) Uani 1 1 d .
H24 H 0.4539 0.0283 0.6656 0.070 Uiso 1 1 calc R
C25 C 0.50611(16) 0.1149(6) 0.6537(3) 0.0519(14) Uani 1 1 d .
H25 H 0.5220 0.0918 0.7027 0.062 Uiso 1 1 calc R

loop_
_atom_site_aniso_label
_atom_site_aniso_U_11
_atom_site_aniso_U_22
_atom_site_aniso_U_33
_atom_site_aniso_U_23
_atom_site_aniso_U_13
_atom_site_aniso_U_12
Mn1 0.0323(4) 0.0309(4) 0.0276(4) 0.0024(3) 0.0052(3) 0.0007(3)
N1 0.037(2) 0.0311(19) 0.031(2) 0.0028(16) 0.0096(19) 0.0041(17)
N2 0.034(2) 0.042(2) 0.030(2) 0.0037(17) 0.0087(18) -0.0008(18)
O1 0.039(2) 0.0222(15) 0.054(2) -0.0030(14) 0.0149(16) -0.0031(14)
O2 0.039(2) 0.0302(16) 0.067(2) 0.0033(15) 0.0241(17) 0.0066(15)
O3 0.063(2) 0.0356(16) 0.0284(19) -0.0033(14) 0.0052(17) 0.0003(16)
O4 0.068(3) 0.0354(17) 0.039(2) -0.0005(15) 0.0064(18) -0.0117(17)
O5 0.0329(19) 0.0576(19) 0.058(2) -0.0378(17) 0.0144(17) -0.0091(16)
O6 0.0368(19) 0.0399(17) 0.044(2) 0.0056(15) 0.0125(17) 0.0040(16)
O7 0.053(2) 0.0264(17) 0.063(2) 0.0055(15) 0.0213(18) 0.0077(17)
C1 0.034(3) 0.033(3) 0.022(2) -0.0054(19) 0.002(2) 0.000(2)
C2 0.027(3) 0.024(2) 0.028(3) -0.0035(19) 0.000(2) 0.003(2)
C3 0.032(3) 0.032(2) 0.036(3) -0.012(2) 0.004(2) -0.008(2)
C4 0.039(3) 0.057(3) 0.057(3) -0.021(3) 0.019(3) -0.013(3)
C5 0.034(3) 0.058(3) 0.073(4) -0.018(3) 0.011(3) -0.016(3)
C6 0.046(3) 0.038(3) 0.056(4) -0.019(2) 0.004(3) -0.017(3)
C7 0.044(3) 0.033(2) 0.038(3) -0.010(2) 0.012(2) -0.006(2)
C8 0.030(3) 0.040(3) 0.031(3) -0.006(2) 0.009(2) 0.000(2)
C9 0.030(3) 0.034(2) 0.029(3) -0.007(2) 0.011(2) 0.000(2)
C10 0.039(3) 0.046(3) 0.036(3) -0.001(2) 0.012(2) -0.002(2)
C11 0.036(3) 0.080(4) 0.031(3) -0.018(3) 0.003(2) 0.004(3)
C12 0.033(3) 0.063(3) 0.060(4) -0.038(3) 0.005(3) 0.005(3)
C13 0.047(3) 0.038(3) 0.083(4) -0.024(3) 0.002(3) -0.004(3)
C14 0.042(3) 0.043(3) 0.041(3) -0.004(2) 0.004(2) 0.003(2)
C15 0.052(4) 0.090(4) 0.097(5) -0.069(4) 0.003(4) -0.002(3)
C16 0.046(3) 0.051(3) 0.042(3) 0.008(2) 0.018(3) -0.002(2)
C17 0.071(4) 0.053(3) 0.040(3) 0.012(3) 0.026(3) 0.006(3)
C18 0.071(4) 0.058(3) 0.026(3) 0.010(2) 0.007(3) 0.009(3)
C19 0.040(3) 0.051(3) 0.033(3) 0.008(2) -0.001(2) 0.007(2)
C20 0.038(3) 0.030(2) 0.025(2) -0.0034(19) 0.005(2) 0.006(2)
C21 0.032(3) 0.027(2) 0.034(3) -0.005(2) 0.009(2) 0.002(2)
C22 0.034(3) 0.050(3) 0.046(3) -0.011(2) 0.009(3) 0.002(2)
C23 0.036(3) 0.063(3) 0.065(4) -0.017(3) 0.022(3) -0.007(3)
C24 0.051(4) 0.075(4) 0.054(4) -0.005(3) 0.025(3) -0.010(3)
C25 0.051(4) 0.067(3) 0.035(3) 0.005(3) 0.012(3) -0.012(3)

loop_
_atom_type_symbol
_atom_type_description
_atom_type_scat_dispersion_real
_atom_type_scat_dispersion_imag
_atom_type_scat_source
C C 0.0033 0.0016 'International Tables Vol C Tables 4.2.6.8 and 6.1.1.4'
H H 0.0000 0.0000 'International Tables Vol C Tables 4.2.6.8 and 6.1.1.4'
O O 0.0106 0.0060 'International Tables Vol C Tables 4.2.6.8 and 6.1.1.4'
N N 0.0061 0.0033 'International Tables Vol C Tables 4.2.6.8 and 6.1.1.4'
Mn Mn 0.3368 0.7283 'International Tables Vol C Tables 4.2.6.8 and 6.1.1.4'

loop_
_geom_angle_atom_site_label_1
_geom_angle_atom_site_label_2
_geom_angle_atom_site_label_3
_geom_angle
_geom_angle_site_symmetry_1
_geom_angle_site_symmetry_3
O3 Mn1 O1 108.08(12) 6_556 .
O3 Mn1 O7 86.23(11) 6_556 .
O1 Mn1 O7 82.82(12) . .
O3 Mn1 N2 92.91(12) 6_556 .
O1 Mn1 N2 158.01(11) . .
O7 Mn1 N2 105.62(13) . .
O3 Mn1 O6 86.62(12) 6_556 .
O1 Mn1 O6 85.83(11) . .
O7 Mn1 O6 164.00(12) . .
N2 Mn1 O6 89.03(12) . .
O3 Mn1 N1 158.47(11) 6_556 .
O1 Mn1 N1 89.83(12) . .
O7 Mn1 N1 84.23(11) . .
N2 Mn1 N1 71.28(13) . .
O6 Mn1 N1 107.03(12) . .
C20 N1 C16 118.2(4) . .
C20 N1 Mn1 118.3(3) . .
C16 N1 Mn1 123.4(3) . .
C25 N2 C21 117.7(4) . .
C25 N2 Mn1 123.2(3) . .
C21 N2 Mn1 118.8(3) . .
C1 O1 Mn1 130.7(3) . .
C8 O3 Mn1 126.5(3) . 6
C15 O5 C3 117.8(4) . .
Mn1 O6 H6A 95.8 . .
Mn1 O6 H6B 94.6 . .
H6A O6 H6B 107.3 . .
Mn1 O7 H7A 129.1 . .
Mn1 O7 H7B 93.7 . .
H7A O7 H7B 111.1 . .
O1 C1 O2 123.8(4) . .
O1 C1 C2 118.4(4) . .
O2 C1 C2 117.7(3) . .
C3 C2 C7 118.0(4) . .
C3 C2 C1 123.5(3) . .
C7 C2 C1 118.4(4) . .
C4 C3 C2 121.2(4) . .
C4 C3 O5 121.9(4) . .
C2 C3 O5 116.9(4) . .
C3 C4 C5 119.9(5) . .
C3 C4 H4 120.1 . .
C5 C4 H4 120.1 . .
C6 C5 C4 119.8(5) . .
C6 C5 H5 120.1 . .
C4 C5 H5 120.1 . .
C5 C6 C7 120.0(4) . .
C5 C6 H6 120.0 . .
C7 C6 H6 120.0 . .
C6 C7 C2 121.1(4) . .
C6 C7 H7 119.4 . .
C2 C7 H7 119.4 . .
O4 C8 O3 125.1(4) . .
O4 C8 C9 118.2(4) . .
O3 C8 C9 116.7(4) . .
C10 C9 C14 119.0(4) . .
C10 C9 C8 120.5(4) . .
C14 C9 C8 120.5(4) . .
C9 C10 C11 120.3(4) . .
C9 C10 H10 119.9 . .
C11 C10 H10 119.9 . .
C10 C11 C12 120.8(4) . .
C10 C11 H11 119.6 . .
C12 C11 H11 119.6 . .
C13 C12 C11 118.4(4) . .
C13 C12 C15 119.8(5) . .
C11 C12 C15 121.7(5) . .
C12 C13 C14 121.3(5) . .
C12 C13 H13 119.4 . .
C14 C13 H13 119.4 . .
C9 C14 C13 120.2(4) . .
C9 C14 H14 119.9 . .
C13 C14 H14 119.9 . .
O5 C15 C12 110.6(4) . .
O5 C15 H15A 109.5 . .
C12 C15 H15A 109.5 . .
O5 C15 H15B 109.5 . .
C12 C15 H15B 109.5 . .
H15A C15 H15B 108.1 . .
N1 C16 C17 123.0(5) . .
N1 C16 H16 118.5 . .
C17 C16 H16 118.5 . .
C18 C17 C16 118.1(5) . .
C18 C17 H17 121.0 . .
C16 C17 H17 121.0 . .
C19 C18 C17 119.1(5) . .
C19 C18 H18 120.4 . .
C17 C18 H18 120.4 . .
C18 C19 C20 120.6(5) . .
C18 C19 H19 119.7 . .
C20 C19 H19 119.7 . .
N1 C20 C19 120.9(4) . .
N1 C20 C21 115.7(4) . .
C19 C20 C21 123.4(4) . .
N2 C21 C22 121.4(4) . .
N2 C21 C20 115.7(4) . .
C22 C21 C20 123.0(4) . .
C23 C22 C21 120.1(5) . .
C23 C22 H22 119.9 . .
C21 C22 H22 119.9 . .
C24 C23 C22 118.9(5) . .
C24 C23 H23 120.6 . .
C22 C23 H23 120.6 . .
C23 C24 C25 117.9(5) . .
C23 C24 H24 121.1 . .
C25 C24 H24 121.1 . .
N2 C25 C24 124.0(5) . .
N2 C25 H25 118.0 . .
C24 C25 H25 118.0 . .

loop_
_geom_bond_atom_site_label_1
_geom_bond_atom_site_label_2
_geom_bond_distance
_geom_bond_site_symmetry_2
Mn1 O3 2.121(3) 6_556
Mn1 O1 2.148(3) .
Mn1 O7 2.210(3) .
Mn1 N2 2.266(4) .
Mn1 O6 2.268(3) .
Mn1 N1 2.281(3) .
N1 C20 1.345(5) .
N1 C16 1.347(5) .
N2 C25 1.329(5) .
N2 C21 1.346(5) .
O1 C1 1.259(4) .
O2 C1 1.261(4) .
O3 C8 1.271(5) .
O3 Mn1 2.121(3) 6
O4 C8 1.240(4) .
O5 C15 1.381(5) .
O5 C3 1.383(4) .
O6 H6A 0.8500 .
O6 H6B 0.8500 .
O7 H7A 0.8499 .
O7 H7B 0.8500 .
C1 C2 1.496(6) .
C2 C3 1.382(6) .
C2 C7 1.397(5) .
C3 C4 1.380(6) .
C4 C5 1.388(6) .
C4 H4 0.9300 .
C5 C6 1.373(6) .
C5 H5 0.9300 .
C6 C7 1.378(6) .
C6 H6 0.9300 .
C7 H7 0.9300 .
C8 C9 1.515(5) .
C9 C10 1.373(5) .
C9 C14 1.382(5) .
C10 C11 1.385(5) .
C10 H10 0.9300 .
C11 C12 1.386(6) .
C11 H11 0.9300 .
C12 C13 1.363(7) .
C12 C15 1.505(6) .
C13 C14 1.384(6) .
C13 H13 0.9300 .
C14 H14 0.9300 .
C15 H15A 0.9700 .
C15 H15B 0.9700 .
C16 C17 1.380(6) .
C16 H16 0.9300 .
C17 C18 1.371(6) .
C17 H17 0.9300 .
C18 C19 1.369(6) .
C18 H18 0.9300 .
C19 C20 1.373(5) .
C19 H19 0.9300 .
C20 C21 1.482(6) .
C21 C22 1.377(6) .
C22 C23 1.377(6) .
C22 H22 0.9300 .
C23 C24 1.370(6) .
C23 H23 0.9300 .
C24 C25 1.383(6) .
C24 H24 0.9300 .
C25 H25 0.9300 .

loop_
_geom_torsion_atom_site_label_1
_geom_torsion_atom_site_label_2
_geom_torsion_atom_site_label_3
_geom_torsion_atom_site_label_4
_geom_torsion
_geom_torsion_site_symmetry_1
O3 Mn1 N1 C20 46.6(5) 6_556
O1 Mn1 N1 C20 -166.4(3) .
O7 Mn1 N1 C20 110.8(3) .
N2 Mn1 N1 C20 2.1(3) .
O6 Mn1 N1 C20 -80.9(3) .
O3 Mn1 N1 C16 -129.9(4) 6_556
O1 Mn1 N1 C16 17.0(3) .
O7 Mn1 N1 C16 -65.8(3) .
N2 Mn1 N1 C16 -174.5(3) .
O6 Mn1 N1 C16 102.6(3) .
O3 Mn1 N2 C25 17.0(3) 6_556
O1 Mn1 N2 C25 -145.9(3) .
O7 Mn1 N2 C25 103.9(3) .
O6 Mn1 N2 C25 -69.6(3) .
N1 Mn1 N2 C25 -177.9(4) .
O3 Mn1 N2 C21 -169.2(3) 6_556
O1 Mn1 N2 C21 27.9(5) .
O7 Mn1 N2 C21 -82.3(3) .
O6 Mn1 N2 C21 104.2(3) .
N1 Mn1 N2 C21 -4.2(3) .
O3 Mn1 O1 C1 -118.5(3) 6_556
O7 Mn1 O1 C1 157.9(4) .
N2 Mn1 O1 C1 43.5(5) .
O6 Mn1 O1 C1 -33.4(4) .
N1 Mn1 O1 C1 73.6(4) .
Mn1 O1 C1 O2 6.1(6) .
Mn1 O1 C1 C2 -177.2(3) .
O1 C1 C2 C3 42.5(6) .
O2 C1 C2 C3 -140.5(4) .
O1 C1 C2 C7 -133.2(4) .
O2 C1 C2 C7 43.7(5) .
C7 C2 C3 C4 0.6(6) .
C1 C2 C3 C4 -175.2(4) .
C7 C2 C3 O5 -176.4(3) .
C1 C2 C3 O5 7.8(6) .
C15 O5 C3 C4 16.6(7) .
C15 O5 C3 C2 -166.4(5) .
C2 C3 C4 C5 0.8(7) .
O5 C3 C4 C5 177.6(4) .
C3 C4 C5 C6 -2.1(7) .
C4 C5 C6 C7 2.0(8) .
C5 C6 C7 C2 -0.7(7) .
C3 C2 C7 C6 -0.6(6) .
C1 C2 C7 C6 175.4(4) .
Mn1 O3 C8 O4 -24.1(7) 6
Mn1 O3 C8 C9 154.4(3) 6
O4 C8 C9 C10 -2.6(7) .
O3 C8 C9 C10 178.8(4) .
O4 C8 C9 C14 176.5(4) .
O3 C8 C9 C14 -2.1(6) .
C14 C9 C10 C11 -0.8(7) .
C8 C9 C10 C11 178.3(4) .
C9 C10 C11 C12 -0.5(7) .
C10 C11 C12 C13 1.9(8) .
C10 C11 C12 C15 -174.3(5) .
C11 C12 C13 C14 -1.9(8) .
C15 C12 C13 C14 174.3(5) .
C10 C9 C14 C13 0.8(7) .
C8 C9 C14 C13 -178.3(4) .
C12 C13 C14 C9 0.6(8) .
C3 O5 C15 C12 -179.6(4) .
C13 C12 C15 O5 83.4(7) .
C11 C12 C15 O5 -100.5(6) .
C20 N1 C16 C17 2.2(6) .
Mn1 N1 C16 C17 178.8(3) .
N1 C16 C17 C18 0.5(7) .
C16 C17 C18 C19 -2.0(7) .
C17 C18 C19 C20 0.9(7) .
C16 N1 C20 C19 -3.4(6) .
Mn1 N1 C20 C19 179.9(3) .
C16 N1 C20 C21 176.7(3) .
Mn1 N1 C20 C21 -0.1(4) .
C18 C19 C20 N1 1.8(7) .
C18 C19 C20 C21 -178.2(4) .
C25 N2 C21 C22 -1.9(6) .
Mn1 N2 C21 C22 -176.0(3) .
C25 N2 C21 C20 179.7(4) .
Mn1 N2 C21 C20 5.6(4) .
N1 C20 C21 N2 -3.6(5) .
C19 C20 C21 N2 176.4(4) .
N1 C20 C21 C22 178.1(4) .
C19 C20 C21 C22 -1.9(6) .
N2 C21 C22 C23 1.6(6) .
C20 C21 C22 C23 179.9(4) .
C21 C22 C23 C24 -0.2(7) .
C22 C23 C24 C25 -0.7(7) .
C21 N2 C25 C24 1.0(7) .
Mn1 N2 C25 C24 174.8(4) .
C23 C24 C25 N2 0.3(8) .
